data_4127731
loop_
_publ_author_name
'Wei, Fangfang'
'Lai, Shiu-Lun'
'Zhao, Shunan'
'Ng, Maggie'
'Chan, Mei-Yee'
'Yam, Vivian Wing-Wah'
'Wong, Keith Man-Chung'

_publ_section_title
;
 Ligand Mediated Luminescence Enhancement in Cyclometalated Rhodium(III)
 Complexes and Their Applications in Efficient Organic Light-Emitting
 Devices.
;
_journal_issue 32
_journal_name_full 'Journal of the American Chemical Society'
_journal_page_first 12863
_journal_page_last 12871
_journal_paper_doi 10.1021/jacs.9b06308
_journal_volume 141
_journal_year 2019
_chemical_formula_moiety 'C55 H37 N4 O2 Rh, C H2 Cl2'
_chemical_formula_sum 'C56 H39 Cl2 N4 O2 Rh'
_chemical_formula_weight 973.72
_space_group_crystal_system triclinic
_space_group_IT_number 2
_space_group_name_Hall '-P 1'
_space_group_name_H-M_alt 'P -1'
_symmetry_space_group_name_Hall '-P 1'
_symmetry_space_group_name_H-M 'P -1'
_atom_sites_solution_hydrogens geom
_audit_creation_method SHELXL-2014/7
_cell_angle_alpha 85.111(3)
_cell_angle_beta 77.907(3)
_cell_angle_gamma 62.019(3)
_cell_formula_units_Z 2
_cell_length_a 11.3021(12)
_cell_length_b 11.4330(12)
_cell_length_c 19.651(2)
_cell_measurement_reflns_used 9893
_cell_measurement_temperature 170(2)
_cell_measurement_theta_max 27.57
_cell_measurement_theta_min 2.29
_cell_volume 2192.4(4)
_computing_cell_refinement 'Bruker SAINT'
_computing_data_collection 'Bruker APEX2'
_computing_data_reduction 'Bruker SAINT'
_computing_molecular_graphics 'Bruker SHELXTL'
_computing_publication_material 'Bruker SHELXTL'
_computing_structure_refinement 'SHELXL-2014/7 (Sheldrick, 2014)'
_computing_structure_solution 'SHELXS-97 (Sheldrick 2008)'
_diffrn_ambient_temperature 170(2)
_diffrn_measured_fraction_theta_full 0.998
_diffrn_measured_fraction_theta_max 0.998
_diffrn_measurement_device_type 'Bruker APEX-II CCD'
_diffrn_measurement_method '\f and \w scans'
_diffrn_radiation_type MoK\a
_diffrn_radiation_wavelength 0.71073
_diffrn_reflns_av_R_equivalents 0.0299
_diffrn_reflns_av_unetI/netI 0.0181
_diffrn_reflns_Laue_measured_fraction_full 0.998
_diffrn_reflns_Laue_measured_fraction_max 0.998
_diffrn_reflns_limit_h_max 14
_diffrn_reflns_limit_h_min -14
_diffrn_reflns_limit_k_max 14
_diffrn_reflns_limit_k_min -14
_diffrn_reflns_limit_l_max 25
_diffrn_reflns_limit_l_min -25
_diffrn_reflns_number 59414
_diffrn_reflns_point_group_measured_fraction_full 0.998
_diffrn_reflns_point_group_measured_fraction_max 0.998
_diffrn_reflns_theta_full 25.214
_diffrn_reflns_theta_max 27.540
_diffrn_reflns_theta_min 2.142
_diffrn_source 'Enhance (Mo) X-ray Source'
_exptl_absorpt_coefficient_mu 0.562
_exptl_absorpt_correction_T_max 0.909
_exptl_absorpt_correction_T_min 0.889
_exptl_absorpt_correction_type multi-scan
_exptl_absorpt_process_details
; 
Bruker APEX2
Empirical absorption correction using spherical harmonics,
 implemented in SCALE3 ABSPACK scaling algorithm. 
;
_exptl_crystal_colour yellow
_exptl_crystal_density_diffrn 1.475
_exptl_crystal_description block
_exptl_crystal_F_000 996
_exptl_crystal_size_max 0.210
_exptl_crystal_size_mid 0.190
_exptl_crystal_size_min 0.170
_refine_diff_density_max 0.576
_refine_diff_density_min -0.766
_refine_diff_density_rms 0.106
_refine_ls_extinction_method none
_refine_ls_goodness_of_fit_ref 1.051
_refine_ls_hydrogen_treatment constr
_refine_ls_matrix_type full
_refine_ls_number_parameters 586
_refine_ls_number_reflns 10106
_refine_ls_number_restraints 0
_refine_ls_restrained_S_all 1.051
_refine_ls_R_factor_all 0.0330
_refine_ls_R_factor_gt 0.0288
_refine_ls_shift/su_max 0.001
_refine_ls_shift/su_mean 0.000
_refine_ls_structure_factor_coef Fsqd
_refine_ls_weighting_details 'w=1/[\s^2^(Fo^2^)+(0.0508P)^2^+1.2662P] where P=(Fo^2^+2Fc^2^)/3'
_refine_ls_weighting_scheme calc
_refine_ls_wR_factor_gt 0.0815
_refine_ls_wR_factor_ref 0.0876
_reflns_Friedel_coverage 0.000
_reflns_number_gt 9311
_reflns_number_total 10106
_reflns_threshold_expression 'I > 2\s(I)'
_cod_data_source_file ja9b06308_si_004.cif
_cod_data_source_block Rh-(dpqx)2-phacac
_cod_database_code 4127731
_shelx_shelxl_version_number 2014/7
_shelx_space_group_comment
;
The symmetry employed for this shelxl refinement is uniquely defined
by the following loop, which should always be used as a source of
symmetry information in preference to the above space-group names.
They are only intended as comments.
;
_shelx_estimated_absorpt_t_min 0.891
_shelx_estimated_absorpt_t_max 0.911

loop_
_space_group_symop_operation_xyz
'x, y, z'
'-x, -y, -z'

loop_
_atom_site_label
_atom_site_type_symbol
_atom_site_fract_x
_atom_site_fract_y
_atom_site_fract_z
_atom_site_U_iso_or_equiv
_atom_site_adp_type
_atom_site_occupancy
_atom_site_site_symmetry_order
_atom_site_calc_flag
_atom_site_refinement_flags_posn
_atom_site_refinement_flags_adp
Rh1 Rh 0.35704(2) 0.69245(2) 0.24008(2) 0.02396(5) Uani 1 1 d . .
Cl1 Cl 0.96414(10) 0.21180(9) 0.34793(4) 0.0868(3) Uani 1 1 d . .
Cl2 Cl 0.78407(10) 0.23042(9) 0.25627(6) 0.0841(3) Uani 1 1 d . .
O1 O 0.41262(15) 0.55671(14) 0.32502(7) 0.0320(3) Uani 1 1 d . .
O2 O 0.31235(14) 0.55218(13) 0.19959(7) 0.0298(3) Uani 1 1 d . .
C25 C 0.1084(2) 0.9211(2) 0.09970(10) 0.0327(4) Uani 1 1 d . .
H25A H 0.0135 0.9570 0.1001 0.039 Uiso 1 1 calc R U
C54 C 0.2621(3) 0.3316(2) 0.06517(12) 0.0461(5) Uani 1 1 d . .
H54A H 0.2471 0.3627 0.0198 0.055 Uiso 1 1 calc R U
C26 C 0.16250(19) 0.84967(18) 0.15701(9) 0.0273(3) Uani 1 1 d . .
C53 C 0.2524(2) 0.2181(2) 0.08904(12) 0.0410(5) Uani 1 1 d . .
H53A H 0.2306 0.1716 0.0600 0.049 Uiso 1 1 calc R U
N1 N 0.56505(16) 0.60864(15) 0.20328(8) 0.0267(3) Uani 1 1 d . .
C22 C 0.3859(2) 0.82025(19) 0.09994(10) 0.0306(4) Uani 1 1 d . .
H22A H 0.4803 0.7875 0.0996 0.037 Uiso 1 1 calc R U
C51 C 0.3068(2) 0.2400(2) 0.19699(11) 0.0357(4) Uani 1 1 d . .
H51A H 0.3219 0.2081 0.2422 0.043 Uiso 1 1 calc R U
C45 C 0.4303(2) 0.2713(2) 0.41961(11) 0.0387(5) Uani 1 1 d . .
H45A H 0.3727 0.2531 0.3982 0.046 Uiso 1 1 calc R U
C42 C 0.5954(3) 0.3241(3) 0.48342(14) 0.0587(7) Uani 1 1 d . .
H42A H 0.6515 0.3434 0.5055 0.070 Uiso 1 1 calc R U
C2 C 0.30724(19) 0.94186(18) 0.31161(10) 0.0291(4) Uani 1 1 d . .
H2A H 0.2122 0.9762 0.3130 0.035 Uiso 1 1 calc R U
C9 C 0.5842(2) 0.4842(2) 0.10349(10) 0.0340(4) Uani 1 1 d . .
H9A H 0.4877 0.5217 0.1096 0.041 Uiso 1 1 calc R U
N3 N 0.14971(16) 0.79039(16) 0.27514(8) 0.0273(3) Uani 1 1 d . .
C23 C 0.3322(2) 0.8873(2) 0.04265(10) 0.0349(4) Uani 1 1 d . .
H23A H 0.3906 0.8980 0.0030 0.042 Uiso 1 1 calc R U
N4 N -0.13449(17) 0.89517(19) 0.29979(9) 0.0362(4) Uani 1 1 d . .
C12 C 0.8693(2) 0.3744(2) 0.08266(12) 0.0441(5) Uani 1 1 d . .
H12A H 0.9659 0.3381 0.0747 0.053 Uiso 1 1 calc R U
C11 C 0.8091(3) 0.3421(2) 0.03875(12) 0.0463(5) Uani 1 1 d . .
H11A H 0.8644 0.2822 0.0009 0.056 Uiso 1 1 calc R U
N2 N 0.84990(17) 0.48076(17) 0.18710(9) 0.0340(4) Uani 1 1 d . .
C6 C 0.53826(19) 0.76822(18) 0.28129(9) 0.0267(3) Uani 1 1 d . .
C5 C 0.5850(2) 0.84473(19) 0.30887(10) 0.0305(4) Uani 1 1 d . .
H5A H 0.6798 0.8118 0.3075 0.037 Uiso 1 1 calc R U
C46 C 0.4730(2) 0.36339(19) 0.39058(10) 0.0315(4) Uani 1 1 d . .
C17 C 1.0434(2) 0.5321(3) 0.33444(13) 0.0478(6) Uani 1 1 d . .
H17A H 1.1348 0.5189 0.3239 0.057 Uiso 1 1 calc R U
C7 C 0.62762(19) 0.64454(18) 0.24229(9) 0.0270(3) Uani 1 1 d . .
C24 C 0.1932(2) 0.9391(2) 0.04287(10) 0.0357(4) Uani 1 1 d . .
H24A H 0.1568 0.9867 0.0039 0.043 Uiso 1 1 calc R U
C47 C 0.42955(19) 0.43879(19) 0.32652(10) 0.0294(4) Uani 1 1 d . .
C52 C 0.2743(2) 0.1729(2) 0.15465(12) 0.0392(5) Uani 1 1 d . .
H52A H 0.2672 0.0954 0.1710 0.047 Uiso 1 1 calc R U
C36 C -0.2677(2) 0.9694(3) 0.18144(12) 0.0432(5) Uani 1 1 d . .
H36A H -0.3083 1.0428 0.2127 0.052 Uiso 1 1 calc R U
C43 C 0.5547(3) 0.2314(2) 0.51156(12) 0.0486(6) Uani 1 1 d . .
H43A H 0.5837 0.1858 0.5524 0.058 Uiso 1 1 calc R U
C18 C 0.9775(2) 0.5424(3) 0.40289(13) 0.0492(6) Uani 1 1 d . .
H18A H 1.0238 0.5357 0.4393 0.059 Uiso 1 1 calc R U
C21 C 0.30248(19) 0.80027(17) 0.15815(9) 0.0259(3) Uani 1 1 d . .
C3 C 0.3538(2) 1.01593(19) 0.34011(10) 0.0311(4) Uani 1 1 d . .
H3A H 0.2904 1.0998 0.3612 0.037 Uiso 1 1 calc R U
C48 C 0.4100(2) 0.37370(19) 0.27543(10) 0.0309(4) Uani 1 1 d . .
H48A H 0.4413 0.2810 0.2803 0.037 Uiso 1 1 calc R U
C4 C 0.4929(2) 0.96809(19) 0.33802(10) 0.0319(4) Uani 1 1 d . .
H4A H 0.5243 1.0201 0.3566 0.038 Uiso 1 1 calc R U
C14 C 0.77292(19) 0.56508(19) 0.23884(10) 0.0299(4) Uani 1 1 d . .
C50 C 0.31744(19) 0.35423(18) 0.17385(10) 0.0283(4) Uani 1 1 d . .
C16 C 0.9767(2) 0.5408(2) 0.28084(11) 0.0385(4) Uani 1 1 d . .
H16A H 1.0235 0.5310 0.2338 0.046 Uiso 1 1 calc R U
C27 C 0.08121(19) 0.83437(18) 0.22245(9) 0.0271(3) Uani 1 1 d . .
C44 C 0.4715(3) 0.2054(2) 0.48001(12) 0.0483(6) Uani 1 1 d . .
H44A H 0.4421 0.1423 0.4995 0.058 Uiso 1 1 calc R U
C28 C 0.0766(2) 0.8103(2) 0.34235(10) 0.0320(4) Uani 1 1 d . .
C55 C 0.2935(2) 0.3994(2) 0.10752(11) 0.0377(4) Uani 1 1 d . .
H55A H 0.2989 0.4778 0.0912 0.045 Uiso 1 1 calc R U
C41 C 0.5555(3) 0.3893(3) 0.42350(13) 0.0524(6) Uani 1 1 d . .
H41A H 0.5850 0.4527 0.4046 0.063 Uiso 1 1 calc R U
C29 C 0.1421(2) 0.7776(2) 0.40010(11) 0.0400(5) Uani 1 1 d . .
H29A H 0.2388 0.7307 0.3938 0.048 Uiso 1 1 calc R U
C20 C 0.7760(2) 0.5747(2) 0.36543(11) 0.0354(4) Uani 1 1 d . .
H20A H 0.6837 0.5905 0.3764 0.043 Uiso 1 1 calc R U
C10 C 0.6667(2) 0.3971(2) 0.04928(11) 0.0413(5) Uani 1 1 d . .
H10A H 0.6265 0.3737 0.0184 0.050 Uiso 1 1 calc R U
C8 C 0.6438(2) 0.51753(18) 0.14994(10) 0.0301(4) Uani 1 1 d . .
C19 C 0.8441(2) 0.5626(2) 0.41857(12) 0.0435(5) Uani 1 1 d . .
H19A H 0.7993 0.5680 0.4657 0.052 Uiso 1 1 calc R U
C13 C 0.7875(2) 0.4617(2) 0.13984(10) 0.0343(4) Uani 1 1 d . .
C33 C -0.0680(2) 0.8747(2) 0.35353(11) 0.0375(4) Uani 1 1 d . .
C37 C -0.3408(2) 0.9592(3) 0.13540(12) 0.0529(7) Uani 1 1 d . .
H37A H -0.4313 1.0265 0.1350 0.064 Uiso 1 1 calc R U
C30 C 0.0634(3) 0.8150(3) 0.46542(12) 0.0559(7) Uani 1 1 d . .
H30A H 0.1071 0.7940 0.5044 0.067 Uiso 1 1 calc R U
C49 C 0.34875(19) 0.43283(18) 0.21803(10) 0.0281(4) Uani 1 1 d . .
C38 C -0.2832(3) 0.8529(3) 0.09071(12) 0.0504(6) Uani 1 1 d . .
H38A H -0.3346 0.8462 0.0601 0.060 Uiso 1 1 calc R U
C1 C 0.39800(18) 0.81758(17) 0.28095(9) 0.0252(3) Uani 1 1 d . .
C15 C 0.84137(19) 0.56399(19) 0.29589(10) 0.0307(4) Uani 1 1 d . .
C31 C -0.0798(3) 0.8835(4) 0.47648(13) 0.0621(8) Uani 1 1 d . .
H31A H -0.1313 0.9104 0.5223 0.075 Uiso 1 1 calc R U
C32 C -0.1452(3) 0.9114(3) 0.42166(12) 0.0522(6) Uani 1 1 d . .
H32A H -0.2421 0.9553 0.4293 0.063 Uiso 1 1 calc R U
C39 C -0.1517(3) 0.7558(3) 0.08975(12) 0.0459(5) Uani 1 1 d . .
H39A H -0.1121 0.6827 0.0583 0.055 Uiso 1 1 calc R U
C34 C -0.0617(2) 0.8705(2) 0.23625(10) 0.0313(4) Uani 1 1 d . .
C56 C 0.9504(3) 0.1971(3) 0.26217(15) 0.0601(7) Uani 1 1 d . .
H56A H 0.9754 0.2596 0.2325 0.072 Uiso 1 1 calc R U
H56B H 1.0156 0.1062 0.2444 0.072 Uiso 1 1 calc R U
C40 C -0.0763(2) 0.7647(2) 0.13502(11) 0.0375(4) Uani 1 1 d . .
H40A H 0.0149 0.6980 0.1342 0.045 Uiso 1 1 calc R U
C35 C -0.1345(2) 0.8710(2) 0.18127(10) 0.0329(4) Uani 1 1 d . .

loop_
_atom_site_aniso_label
_atom_site_aniso_U_11
_atom_site_aniso_U_22
_atom_site_aniso_U_33
_atom_site_aniso_U_23
_atom_site_aniso_U_13
_atom_site_aniso_U_12
Rh1 0.02590(8) 0.02643(8) 0.02310(8) 0.00147(5) -0.00764(5) -0.01400(6)
Cl1 0.0765(5) 0.0775(5) 0.0581(4) -0.0118(4) -0.0154(4) 0.0068(4)
Cl2 0.0857(6) 0.0743(5) 0.1101(7) 0.0289(5) -0.0337(5) -0.0501(5)
O1 0.0410(8) 0.0338(7) 0.0293(7) 0.0054(5) -0.0144(6) -0.0216(6)
O2 0.0366(7) 0.0303(6) 0.0288(6) 0.0030(5) -0.0119(5) -0.0187(6)
C25 0.0352(10) 0.0357(10) 0.0323(10) 0.0049(8) -0.0134(8) -0.0185(8)
C54 0.0658(15) 0.0505(13) 0.0361(11) 0.0032(9) -0.0220(11) -0.0341(12)
C26 0.0307(9) 0.0279(8) 0.0266(8) 0.0004(7) -0.0075(7) -0.0155(7)
C53 0.0470(12) 0.0412(11) 0.0428(12) -0.0080(9) -0.0123(9) -0.0239(10)
N1 0.0284(7) 0.0260(7) 0.0265(7) 0.0011(6) -0.0070(6) -0.0125(6)
C22 0.0309(9) 0.0322(9) 0.0310(9) 0.0015(7) -0.0055(7) -0.0169(8)
C51 0.0430(11) 0.0347(10) 0.0345(10) 0.0033(8) -0.0112(8) -0.0212(9)
C45 0.0504(12) 0.0363(10) 0.0317(10) 0.0007(8) -0.0075(9) -0.0222(10)
C42 0.0674(17) 0.0780(19) 0.0482(14) 0.0216(13) -0.0357(13) -0.0414(15)
C2 0.0277(9) 0.0298(9) 0.0293(9) 0.0012(7) -0.0063(7) -0.0129(7)
C9 0.0386(10) 0.0355(10) 0.0301(9) -0.0014(8) -0.0072(8) -0.0185(9)
N3 0.0291(8) 0.0329(8) 0.0251(7) 0.0006(6) -0.0068(6) -0.0181(7)
C23 0.0416(11) 0.0383(10) 0.0282(9) 0.0050(8) -0.0047(8) -0.0228(9)
N4 0.0298(8) 0.0482(10) 0.0333(9) -0.0037(7) -0.0051(7) -0.0200(8)
C12 0.0364(11) 0.0452(12) 0.0406(12) -0.0103(9) -0.0012(9) -0.0115(10)
C11 0.0493(13) 0.0473(13) 0.0342(11) -0.0134(9) -0.0004(9) -0.0165(11)
N2 0.0298(8) 0.0349(8) 0.0336(9) -0.0013(7) -0.0058(7) -0.0118(7)
C6 0.0275(9) 0.0273(8) 0.0269(8) 0.0016(7) -0.0068(7) -0.0136(7)
C5 0.0298(9) 0.0340(9) 0.0325(9) 0.0017(7) -0.0094(7) -0.0175(8)
C46 0.0344(10) 0.0325(9) 0.0276(9) 0.0038(7) -0.0095(7) -0.0146(8)
C17 0.0299(11) 0.0677(16) 0.0457(13) 0.0019(11) -0.0111(9) -0.0210(11)
C7 0.0276(9) 0.0297(9) 0.0257(8) 0.0024(7) -0.0061(7) -0.0149(7)
C24 0.0456(12) 0.0393(10) 0.0292(9) 0.0088(8) -0.0141(8) -0.0239(9)
C47 0.0290(9) 0.0329(9) 0.0289(9) 0.0040(7) -0.0093(7) -0.0156(8)
C52 0.0443(12) 0.0319(10) 0.0469(12) -0.0014(9) -0.0091(9) -0.0218(9)
C36 0.0316(10) 0.0577(14) 0.0374(11) 0.0021(10) -0.0084(9) -0.0177(10)
C43 0.0559(14) 0.0467(13) 0.0298(10) 0.0094(9) -0.0127(10) -0.0123(11)
C18 0.0398(12) 0.0680(16) 0.0400(12) 0.0014(11) -0.0171(10) -0.0214(12)
C21 0.0303(9) 0.0247(8) 0.0258(8) 0.0006(6) -0.0082(7) -0.0141(7)
C3 0.0370(10) 0.0263(9) 0.0298(9) -0.0010(7) -0.0050(8) -0.0148(8)
C48 0.0354(10) 0.0276(9) 0.0306(9) 0.0017(7) -0.0094(8) -0.0143(8)
C4 0.0391(10) 0.0317(9) 0.0326(9) 0.0010(7) -0.0105(8) -0.0213(8)
C14 0.0278(9) 0.0330(9) 0.0297(9) 0.0026(7) -0.0067(7) -0.0147(8)
C50 0.0275(9) 0.0287(9) 0.0289(9) -0.0024(7) -0.0057(7) -0.0127(7)
C16 0.0278(10) 0.0479(12) 0.0353(10) 0.0011(9) -0.0061(8) -0.0140(9)
C27 0.0289(9) 0.0290(8) 0.0265(9) -0.0007(7) -0.0072(7) -0.0149(7)
C44 0.0681(16) 0.0369(11) 0.0367(11) 0.0077(9) -0.0069(11) -0.0241(11)
C28 0.0325(10) 0.0428(10) 0.0258(9) -0.0014(7) -0.0050(7) -0.0217(9)
C55 0.0516(12) 0.0373(10) 0.0346(10) 0.0043(8) -0.0160(9) -0.0264(10)
C41 0.0678(17) 0.0668(16) 0.0472(13) 0.0242(12) -0.0326(12) -0.0464(14)
C29 0.0390(11) 0.0602(14) 0.0277(10) 0.0019(9) -0.0092(8) -0.0278(10)
C20 0.0291(9) 0.0418(11) 0.0346(10) 0.0026(8) -0.0070(8) -0.0158(8)
C10 0.0512(13) 0.0431(11) 0.0333(10) -0.0049(9) -0.0080(9) -0.0240(10)
C8 0.0330(9) 0.0279(9) 0.0278(9) 0.0007(7) -0.0059(7) -0.0130(8)
C19 0.0392(11) 0.0557(13) 0.0313(10) 0.0029(9) -0.0080(9) -0.0184(10)
C13 0.0345(10) 0.0335(10) 0.0309(10) -0.0024(8) -0.0050(8) -0.0125(8)
C33 0.0340(10) 0.0527(12) 0.0301(10) -0.0041(9) -0.0044(8) -0.0237(10)
C37 0.0302(11) 0.090(2) 0.0380(12) 0.0117(12) -0.0121(9) -0.0266(12)
C30 0.0508(14) 0.098(2) 0.0270(11) -0.0010(12) -0.0090(10) -0.0399(15)
C49 0.0272(9) 0.0308(9) 0.0282(9) -0.0007(7) -0.0053(7) -0.0147(7)
C38 0.0508(14) 0.093(2) 0.0317(11) 0.0109(12) -0.0152(10) -0.0516(14)
C1 0.0274(8) 0.0274(8) 0.0237(8) 0.0030(6) -0.0071(6) -0.0146(7)
C15 0.0274(9) 0.0327(9) 0.0316(9) 0.0016(7) -0.0076(7) -0.0129(8)
C31 0.0509(15) 0.109(2) 0.0292(11) -0.0141(13) 0.0027(10) -0.0408(16)
C32 0.0365(12) 0.0830(19) 0.0355(12) -0.0121(12) 0.0017(9) -0.0278(12)
C39 0.0603(15) 0.0637(15) 0.0341(11) 0.0052(10) -0.0138(10) -0.0441(13)
C34 0.0290(9) 0.0350(10) 0.0322(9) -0.0003(7) -0.0075(7) -0.0159(8)
C56 0.0592(17) 0.0471(14) 0.0545(16) 0.0040(12) -0.0092(13) -0.0100(12)
C40 0.0423(11) 0.0452(11) 0.0332(10) 0.0042(8) -0.0123(9) -0.0256(10)
C35 0.0298(9) 0.0456(11) 0.0294(9) 0.0046(8) -0.0085(7) -0.0220(9)

loop_
_atom_type_symbol
_atom_type_description
_atom_type_scat_dispersion_real
_atom_type_scat_dispersion_imag
_atom_type_scat_source
C C 0.0033 0.0016 'International Tables Vol C Tables 4.2.6.8 and 6.1.1.4'
H H 0.0000 0.0000 'International Tables Vol C Tables 4.2.6.8 and 6.1.1.4'
N N 0.0061 0.0033 'International Tables Vol C Tables 4.2.6.8 and 6.1.1.4'
O O 0.0106 0.0060 'International Tables Vol C Tables 4.2.6.8 and 6.1.1.4'
Rh Rh -1.1178 0.9187 'International Tables Vol C Tables 4.2.6.8 and 6.1.1.4'
Cl Cl 0.1484 0.1585 'International Tables Vol C Tables 4.2.6.8 and 6.1.1.4'

loop_
_geom_angle_atom_site_label_1
_geom_angle_atom_site_label_2
_geom_angle_atom_site_label_3
_geom_angle
C21 Rh1 C1 94.94(7)
C21 Rh1 N3 80.62(7)
C1 Rh1 N3 96.05(7)
C21 Rh1 N1 96.71(7)
C1 Rh1 N1 80.40(7)
N3 Rh1 N1 175.40(6)
C21 Rh1 O2 87.32(6)
C1 Rh1 O2 177.65(6)
N3 Rh1 O2 83.68(6)
N1 Rh1 O2 99.99(6)
C21 Rh1 O1 173.18(6)
C1 Rh1 O1 91.87(6)
N3 Rh1 O1 98.87(6)
N1 Rh1 O1 84.23(6)
O2 Rh1 O1 85.87(5)
C47 O1 Rh1 125.70(12)
C49 O2 Rh1 127.03(12)
C24 C25 C26 119.96(19)
C24 C25 H25A 120.0
C26 C25 H25A 120.0
C55 C54 C53 119.9(2)
C55 C54 H54A 120.1
C53 C54 H54A 120.1
C25 C26 C21 120.46(17)
C25 C26 C27 124.76(17)
C21 C26 C27 114.32(16)
C52 C53 C54 120.07(19)
C52 C53 H53A 120.0
C54 C53 H53A 120.0
C7 N1 C8 118.79(16)
C7 N1 Rh1 111.83(12)
C8 N1 Rh1 129.18(13)
C23 C22 C21 120.74(18)
C23 C22 H22A 119.6
C21 C22 H22A 119.6
C52 C51 C50 120.63(19)
C52 C51 H51A 119.7
C50 C51 H51A 119.7
C46 C45 C44 120.4(2)
C46 C45 H45A 119.8
C44 C45 H45A 119.8
C41 C42 C43 120.7(2)
C41 C42 H42A 119.6
C43 C42 H42A 119.6
C3 C2 C1 121.06(17)
C3 C2 H2A 119.5
C1 C2 H2A 119.5
C10 C9 C8 119.5(2)
C10 C9 H9A 120.2
C8 C9 H9A 120.2
C27 N3 C28 118.71(16)
C27 N3 Rh1 111.97(12)
C28 N3 Rh1 129.27(13)
C22 C23 C24 120.48(18)
C22 C23 H23A 119.8
C24 C23 H23A 119.8
C34 N4 C33 117.93(17)
C11 C12 C13 120.0(2)
C11 C12 H12A 120.0
C13 C12 H12A 120.0
C12 C11 C10 120.4(2)
C12 C11 H11A 119.8
C10 C11 H11A 119.8
C14 N2 C13 118.17(17)
C5 C6 C1 120.71(17)
C5 C6 C7 124.06(17)
C1 C6 C7 114.60(16)
C4 C5 C6 119.95(18)
C4 C5 H5A 120.0
C6 C5 H5A 120.0
C41 C46 C45 118.52(19)
C41 C46 C47 118.93(18)
C45 C46 C47 122.51(18)
C18 C17 C16 120.3(2)
C18 C17 H17A 119.8
C16 C17 H17A 119.8
N1 C7 C14 119.01(17)
N1 C7 C6 114.02(16)
C14 C7 C6 126.85(16)
C25 C24 C23 119.98(18)
C25 C24 H24A 120.0
C23 C24 H24A 120.0
O1 C47 C48 127.04(17)
O1 C47 C46 115.28(16)
C48 C47 C46 117.68(17)
C53 C52 C51 120.2(2)
C53 C52 H52A 119.9
C51 C52 H52A 119.9
C37 C36 C35 119.5(2)
C37 C36 H36A 120.3
C35 C36 H36A 120.3
C44 C43 C42 119.4(2)
C44 C43 H43A 120.3
C42 C43 H43A 120.3
C17 C18 C19 120.1(2)
C17 C18 H18A 119.9
C19 C18 H18A 119.9
C22 C21 C26 118.32(16)
C22 C21 Rh1 128.24(14)
C26 C21 Rh1 113.04(13)
C2 C3 C4 120.45(18)
C2 C3 H3A 119.8
C4 C3 H3A 119.8
C49 C48 C47 126.14(17)
C49 C48 H48A 116.9
C47 C48 H48A 116.9
C5 C4 C3 119.84(17)
C5 C4 H4A 120.1
C3 C4 H4A 120.1
N2 C14 C7 121.09(17)
N2 C14 C15 116.15(17)
C7 C14 C15 122.51(17)
C51 C50 C55 118.42(18)
C51 C50 C49 122.97(17)
C55 C50 C49 118.57(17)
C15 C16 C17 120.1(2)
C15 C16 H16A 119.9
C17 C16 H16A 119.9
N3 C27 C34 118.74(17)
N3 C27 C26 113.98(16)
C34 C27 C26 127.09(17)
C43 C44 C45 120.3(2)
C43 C44 H44A 119.9
C45 C44 H44A 119.9
N3 C28 C29 121.40(18)
N3 C28 C33 118.97(17)
C29 C28 C33 119.43(18)
C54 C55 C50 120.8(2)
C54 C55 H55A 119.6
C50 C55 H55A 119.6
C42 C41 C46 120.7(2)
C42 C41 H41A 119.6
C46 C41 H41A 119.6
C30 C29 C28 118.7(2)
C30 C29 H29A 120.6
C28 C29 H29A 120.6
C19 C20 C15 120.73(19)
C19 C20 H20A 119.6
C15 C20 H20A 119.6
C9 C10 C11 121.1(2)
C9 C10 H10A 119.4
C11 C10 H10A 119.4
N1 C8 C13 118.79(17)
N1 C8 C9 121.53(18)
C13 C8 C9 119.60(18)
C20 C19 C18 119.9(2)
C20 C19 H19A 120.1
C18 C19 H19A 120.1
N2 C13 C8 121.57(18)
N2 C13 C12 118.82(19)
C8 C13 C12 119.36(19)
N4 C33 C32 119.0(2)
N4 C33 C28 120.94(18)
C32 C33 C28 119.9(2)
C38 C37 C36 120.4(2)
C38 C37 H37A 119.8
C36 C37 H37A 119.8
C29 C30 C31 122.0(2)
C29 C30 H30A 119.0
C31 C30 H30A 119.0
O2 C49 C48 125.72(17)
O2 C49 C50 114.53(16)
C48 C49 C50 119.73(17)
C37 C38 C39 120.6(2)
C37 C38 H38A 119.7
C39 C38 H38A 119.7
C2 C1 C6 117.93(16)
C2 C1 Rh1 128.63(14)
C6 C1 Rh1 113.35(13)
C16 C15 C20 118.81(18)
C16 C15 C14 120.06(18)
C20 C15 C14 120.91(17)
C32 C31 C30 120.2(2)
C32 C31 H31A 119.9
C30 C31 H31A 119.9
C31 C32 C33 119.6(2)
C31 C32 H32A 120.2
C33 C32 H32A 120.2
C38 C39 C40 119.9(2)
C38 C39 H39A 120.1
C40 C39 H39A 120.1
N4 C34 C27 121.70(17)
N4 C34 C35 115.32(17)
C27 C34 C35 122.77(17)
Cl2 C56 Cl1 112.00(17)
Cl2 C56 H56A 109.2
Cl1 C56 H56A 109.2
Cl2 C56 H56B 109.2
Cl1 C56 H56B 109.2
H56A C56 H56B 107.9
C35 C40 C39 120.0(2)
C35 C40 H40A 120.0
C39 C40 H40A 120.0
C40 C35 C36 119.65(19)
C40 C35 C34 119.77(18)
C36 C35 C34 120.11(19)

loop_
_geom_bond_atom_site_label_1
_geom_bond_atom_site_label_2
_geom_bond_distance
Rh1 C21 1.9638(18)
Rh1 C1 1.9695(18)
Rh1 N3 2.0524(16)
Rh1 N1 2.0640(16)
Rh1 O2 2.1461(13)
Rh1 O1 2.1615(13)
Cl1 C56 1.754(3)
Cl2 C56 1.762(3)
O1 C47 1.268(2)
O2 C49 1.270(2)
C25 C24 1.380(3)
C25 C26 1.404(3)
C25 H25A 0.9500
C54 C55 1.383(3)
C54 C53 1.387(3)
C54 H54A 0.9500
C26 C21 1.413(3)
C26 C27 1.465(3)
C53 C52 1.375(3)
C53 H53A 0.9500
N1 C7 1.345(2)
N1 C8 1.379(2)
C22 C23 1.388(3)
C22 C21 1.398(3)
C22 H22A 0.9500
C51 C52 1.384(3)
C51 C50 1.396(3)
C51 H51A 0.9500
C45 C46 1.388(3)
C45 C44 1.394(3)
C45 H45A 0.9500
C42 C41 1.380(3)
C42 C43 1.375(4)
C42 H42A 0.9500
C2 C3 1.389(3)
C2 C1 1.398(3)
C2 H2A 0.9500
C9 C10 1.375(3)
C9 C8 1.411(3)
C9 H9A 0.9500
N3 C27 1.344(2)
N3 C28 1.377(2)
C23 C24 1.395(3)
C23 H23A 0.9500
N4 C34 1.314(3)
N4 C33 1.364(3)
C12 C11 1.371(3)
C12 C13 1.416(3)
C12 H12A 0.9500
C11 C10 1.401(3)
C11 H11A 0.9500
N2 C14 1.315(3)
N2 C13 1.364(3)
C6 C5 1.404(3)
C6 C1 1.413(2)
C6 C7 1.458(3)
C5 C4 1.382(3)
C5 H5A 0.9500
C46 C41 1.386(3)
C46 C47 1.499(3)
C17 C18 1.379(3)
C17 C16 1.389(3)
C17 H17A 0.9500
C7 C14 1.446(3)
C24 H24A 0.9500
C47 C48 1.409(3)
C52 H52A 0.9500
C36 C37 1.391(3)
C36 C35 1.393(3)
C36 H36A 0.9500
C43 C44 1.376(4)
C43 H43A 0.9500
C18 C19 1.383(3)
C18 H18A 0.9500
C3 C4 1.393(3)
C3 H3A 0.9500
C48 C49 1.402(3)
C48 H48A 0.9500
C4 H4A 0.9500
C14 C15 1.486(3)
C50 C55 1.393(3)
C50 C49 1.499(3)
C16 C15 1.394(3)
C16 H16A 0.9500
C27 C34 1.436(3)
C44 H44A 0.9500
C28 C29 1.413(3)
C28 C33 1.418(3)
C55 H55A 0.9500
C41 H41A 0.9500
C29 C30 1.371(3)
C29 H29A 0.9500
C20 C19 1.384(3)
C20 C15 1.396(3)
C20 H20A 0.9500
C10 H10A 0.9500
C8 C13 1.414(3)
C19 H19A 0.9500
C33 C32 1.411(3)
C37 C38 1.368(4)
C37 H37A 0.9500
C30 C31 1.404(4)
C30 H30A 0.9500
C38 C39 1.373(4)
C38 H38A 0.9500
C31 C32 1.365(4)
C31 H31A 0.9500
C32 H32A 0.9500
C39 C40 1.393(3)
C39 H39A 0.9500
C34 C35 1.487(3)
C56 H56A 0.9900
C56 H56B 0.9900
C40 C35 1.387(3)
C40 H40A 0.9500

loop_
_geom_torsion_atom_site_label_1
_geom_torsion_atom_site_label_2
_geom_torsion_atom_site_label_3
_geom_torsion_atom_site_label_4
_geom_torsion
C24 C25 C26 C21 2.4(3)
C24 C25 C26 C27 174.25(18)
C55 C54 C53 C52 -0.1(4)
C21 C22 C23 C24 1.7(3)
C13 C12 C11 C10 1.2(4)
C1 C6 C5 C4 2.0(3)
C7 C6 C5 C4 172.46(18)
C44 C45 C46 C41 -0.9(3)
C44 C45 C46 C47 -178.8(2)
C8 N1 C7 C14 -14.9(2)
Rh1 N1 C7 C14 160.31(13)
C8 N1 C7 C6 161.49(16)
Rh1 N1 C7 C6 -23.27(19)
C5 C6 C7 N1 -160.87(17)
C1 C6 C7 N1 10.1(2)
C5 C6 C7 C14 15.2(3)
C1 C6 C7 C14 -173.81(17)
C26 C25 C24 C23 -0.5(3)
C22 C23 C24 C25 -1.5(3)
Rh1 O1 C47 C48 -3.1(3)
Rh1 O1 C47 C46 177.85(12)
C41 C46 C47 O1 -32.7(3)
C45 C46 C47 O1 145.2(2)
C41 C46 C47 C48 148.2(2)
C45 C46 C47 C48 -33.9(3)
C54 C53 C52 C51 -0.3(4)
C50 C51 C52 C53 0.1(3)
C41 C42 C43 C44 -1.0(4)
C16 C17 C18 C19 -0.4(4)
C23 C22 C21 C26 0.2(3)
C23 C22 C21 Rh1 172.39(15)
C25 C26 C21 C22 -2.3(3)
C27 C26 C21 C22 -174.87(16)
C25 C26 C21 Rh1 -175.60(14)
C27 C26 C21 Rh1 11.8(2)
C1 C2 C3 C4 0.7(3)
O1 C47 C48 C49 -10.2(3)
C46 C47 C48 C49 168.81(19)
C6 C5 C4 C3 0.2(3)
C2 C3 C4 C5 -1.5(3)
C13 N2 C14 C7 -5.6(3)
C13 N2 C14 C15 168.86(18)
N1 C7 C14 N2 17.3(3)
C6 C7 C14 N2 -158.59(19)
N1 C7 C14 C15 -156.75(17)
C6 C7 C14 C15 27.3(3)
C52 C51 C50 C55 0.6(3)
C52 C51 C50 C49 178.41(19)
C18 C17 C16 C15 1.8(4)
C28 N3 C27 C34 -15.0(3)
Rh1 N3 C27 C34 162.45(14)
C28 N3 C27 C26 160.32(16)
Rh1 N3 C27 C26 -22.24(19)
C25 C26 C27 N3 -164.75(18)
C21 C26 C27 N3 7.5(2)
C25 C26 C27 C34 10.1(3)
C21 C26 C27 C34 -177.66(18)
C42 C43 C44 C45 0.8(4)
C46 C45 C44 C43 0.2(4)
C27 N3 C28 C29 -174.00(19)
Rh1 N3 C28 C29 9.1(3)
C27 N3 C28 C33 0.8(3)
Rh1 N3 C28 C33 -176.08(15)
C53 C54 C55 C50 0.8(4)
C51 C50 C55 C54 -1.0(3)
C49 C50 C55 C54 -179.0(2)
C43 C42 C41 C46 0.4(5)
C45 C46 C41 C42 0.6(4)
C47 C46 C41 C42 178.6(3)
N3 C28 C29 C30 171.8(2)
C33 C28 C29 C30 -3.1(3)
C8 C9 C10 C11 -0.9(3)
C12 C11 C10 C9 0.1(4)
C7 N1 C8 C13 2.2(3)
Rh1 N1 C8 C13 -172.07(14)
C7 N1 C8 C9 -174.55(17)
Rh1 N1 C8 C9 11.2(3)
C10 C9 C8 N1 177.25(19)
C10 C9 C8 C13 0.5(3)
C15 C20 C19 C18 1.4(4)
C17 C18 C19 C20 -1.2(4)
C14 N2 C13 C8 -7.7(3)
C14 N2 C13 C12 178.1(2)
N1 C8 C13 N2 9.7(3)
C9 C8 C13 N2 -173.48(19)
N1 C8 C13 C12 -176.09(19)
C9 C8 C13 C12 0.7(3)
C11 C12 C13 N2 172.8(2)
C11 C12 C13 C8 -1.6(3)
C34 N4 C33 C32 174.5(2)
C34 N4 C33 C28 -9.3(3)
N3 C28 C33 N4 12.0(3)
C29 C28 C33 N4 -173.1(2)
N3 C28 C33 C32 -171.9(2)
C29 C28 C33 C32 3.1(3)
C35 C36 C37 C38 0.6(4)
C28 C29 C30 C31 0.6(4)
Rh1 O2 C49 C48 9.3(3)
Rh1 O2 C49 C50 -172.45(11)
C47 C48 C49 O2 6.8(3)
C47 C48 C49 C50 -171.36(18)
C51 C50 C49 O2 -158.30(19)
C55 C50 C49 O2 19.5(3)
C51 C50 C49 C48 20.1(3)
C55 C50 C49 C48 -162.11(19)
C36 C37 C38 C39 -1.1(4)
C3 C2 C1 C6 1.5(3)
C3 C2 C1 Rh1 177.88(14)
C5 C6 C1 C2 -2.8(3)
C7 C6 C1 C2 -174.11(16)
C5 C6 C1 Rh1 -179.76(14)
C7 C6 C1 Rh1 8.9(2)
C17 C16 C15 C20 -1.6(3)
C17 C16 C15 C14 -176.2(2)
C19 C20 C15 C16 0.0(3)
C19 C20 C15 C14 174.6(2)
N2 C14 C15 C16 35.5(3)
C7 C14 C15 C16 -150.1(2)
N2 C14 C15 C20 -139.0(2)
C7 C14 C15 C20 35.3(3)
C29 C30 C31 C32 2.0(5)
C30 C31 C32 C33 -2.0(5)
N4 C33 C32 C31 175.7(3)
C28 C33 C32 C31 -0.6(4)
C37 C38 C39 C40 0.5(4)
C33 N4 C34 C27 -5.4(3)
C33 N4 C34 C35 169.36(19)
N3 C27 C34 N4 18.1(3)
C26 C27 C34 N4 -156.51(19)
N3 C27 C34 C35 -156.27(18)
C26 C27 C34 C35 29.1(3)
C38 C39 C40 C35 0.5(3)
C39 C40 C35 C36 -0.9(3)
C39 C40 C35 C34 171.19(19)
C37 C36 C35 C40 0.4(3)
C37 C36 C35 C34 -171.7(2)
N4 C34 C35 C40 -128.9(2)
C27 C34 C35 C40 45.8(3)
N4 C34 C35 C36 43.2(3)
C27 C34 C35 C36 -142.1(2)
